data_4034650
loop_
_publ_author_name
'Yang, Guo-Hui'
'Zhao, Qun'
'Zhang, Zhi-Pei'
'Zheng, Han-Liang'
'Chen, Li'
'Li, Xin'

_publ_section_title
;
 Asymmetric Cycloaddition of ortho-Hydroxyphenyl-Substituted para-Quinone
 Methides and Enamides Catalyzed by Chiral Phosphoric Acid.
;
_journal_issue 12
_journal_name_full 'The Journal of organic chemistry'
_journal_page_first 7883
_journal_page_last 7893
_journal_paper_doi 10.1021/acs.joc.9b00749
_journal_volume 84
_journal_year 2019
_chemical_absolute_configuration ad
_chemical_formula_moiety 'C33 H39 N O3'
_chemical_formula_sum 'C33 H39 N O3'
_chemical_formula_weight 497.65
_space_group_crystal_system orthorhombic
_space_group_IT_number 19
_space_group_name_Hall 'P 2ac 2ab'
_space_group_name_H-M_alt 'P 21 21 21'
_atom_sites_solution_hydrogens mixed
_atom_sites_solution_primary dual
_audit_creation_date 2018-11-16
_audit_creation_method
;
Olex2 1.2
(compiled 2018.05.29 svn.r3508 for OlexSys, GUI svn.r5506)
;
_cell_angle_alpha 90
_cell_angle_beta 90
_cell_angle_gamma 90
_cell_formula_units_Z 8
_cell_length_a 9.12340(10)
_cell_length_b 16.34880(10)
_cell_length_c 37.5189(3)
_cell_measurement_reflns_used 33163
_cell_measurement_temperature 295.15
_cell_measurement_theta_max 78.7520
_cell_measurement_theta_min 2.3990
_cell_volume 5596.19(8)
_computing_cell_refinement 'CrysAlisPro 1.171.39.46 (Rigaku OD, 2018)'
_computing_data_collection 'CrysAlisPro 1.171.39.46 (Rigaku OD, 2018)'
_computing_data_reduction 'CrysAlisPro 1.171.39.46 (Rigaku OD, 2018)'
_computing_molecular_graphics 'Olex2 (Dolomanov et al., 2009)'
_computing_publication_material 'Olex2 (Dolomanov et al., 2009)'
_computing_structure_refinement 'ShelXL (Sheldrick, 2015)'
_computing_structure_solution 'ShelXT (Sheldrick, 2015)'
_diffrn_ambient_temperature 295.15
_diffrn_detector 'CCD plate'
_diffrn_measured_fraction_theta_full 1.000
_diffrn_measured_fraction_theta_max 0.990
_diffrn_measurement_details
;
List of Runs (angles in degrees, time in seconds):

  # Type    Start    End  Width  t~exp~   \w     \q     \k     \f   Frames
--------------------------------------------------------------------------
  1  \w   -138.00  15.00   0.50    6.00    --  -49.50 -17.00 121.00  306
  2  \w   -199.00 -45.00   0.50   24.00    -- -110.00 -17.00 121.00  308
  3  \w    -82.00  39.00   0.50    6.00    --  -49.50  70.00 -51.40  242
  4  \w   -138.00 -16.00   0.50    6.00    --  -49.50 -72.00  30.00  244
  5  \w   -140.00 -21.00   0.50   24.00    -- -110.00  57.00 120.00  238
  6  \w   -144.00 -21.00   0.50   24.00    -- -110.00  72.00 120.00  246
  7  \w   -199.00 -76.00   0.50   24.00    -- -110.00 -72.00-142.58  246
  8  \w   -199.00 -80.00   0.50   24.00    -- -110.00 -47.00  20.10  238
  9  \w   -199.00 -80.00   0.50   24.00    -- -110.00 -47.00  20.10  238
 10  \w   -144.00 -21.00   0.50   24.00    -- -110.00  72.00   0.00  246
 11  \w   -199.00 -80.00   0.50   24.00    -- -110.00 -48.00 131.33  238
 12  \w   -144.00 -21.00   0.50   24.00    -- -110.00  72.00  90.00  246
 13  \w   -197.00 -81.00   0.50   24.00    -- -110.00 -57.00-150.00  232
 14  \w   -177.00-151.00   0.50   24.00    -- -110.00 -57.00-180.00   52
 15  \w   -131.00-105.00   0.50   24.00    -- -110.00 -57.00-180.00   52
 16  \w   -103.00 -77.00   0.50   24.00    -- -110.00  17.00 -68.00   52
;
_diffrn_measurement_device 'four-circle diffractometer'
_diffrn_measurement_device_type 'XtaLAB AFC12 (RCD3): Kappa single'
_diffrn_measurement_method '\w scans'
_diffrn_orient_matrix_type 'CrysAlisPro convention (1999,Acta A55,543-557)'
_diffrn_orient_matrix_UB_11 0.0332364000
_diffrn_orient_matrix_UB_12 0.0653677000
_diffrn_orient_matrix_UB_13 0.0284455000
_diffrn_orient_matrix_UB_21 0.0163493000
_diffrn_orient_matrix_UB_22 -0.0675734000
_diffrn_orient_matrix_UB_23 0.0283454000
_diffrn_orient_matrix_UB_31 0.1647205000
_diffrn_orient_matrix_UB_32 -0.0064823000
_diffrn_orient_matrix_UB_33 -0.0085757000
_diffrn_radiation_monochromator mirror
_diffrn_radiation_probe x-ray
_diffrn_radiation_type CuK\a
_diffrn_radiation_wavelength 1.54184
_diffrn_reflns_av_R_equivalents 0.0384
_diffrn_reflns_av_unetI/netI 0.0260
_diffrn_reflns_Laue_measured_fraction_full 1.000
_diffrn_reflns_Laue_measured_fraction_max 0.990
_diffrn_reflns_limit_h_max 11
_diffrn_reflns_limit_h_min -9
_diffrn_reflns_limit_k_max 20
_diffrn_reflns_limit_k_min -20
_diffrn_reflns_limit_l_max 47
_diffrn_reflns_limit_l_min -46
_diffrn_reflns_number 67385
_diffrn_reflns_point_group_measured_fraction_full 1.000
_diffrn_reflns_point_group_measured_fraction_max 0.984
_diffrn_reflns_theta_full 67.684
_diffrn_reflns_theta_max 79.209
_diffrn_reflns_theta_min 2.355
_diffrn_source 'Rotating-anode X-ray tube'
_diffrn_source_type 'Rigaku (Cu) X-ray Source'
_exptl_absorpt_coefficient_mu 0.583
_exptl_absorpt_correction_T_max 1.00000
_exptl_absorpt_correction_T_min 0.64756
_exptl_absorpt_correction_type multi-scan
_exptl_absorpt_process_details
;
CrysAlisPro 1.171.39.46 (Rigaku Oxford Diffraction, 2018)
Empirical absorption correction using spherical harmonics,
 implemented in SCALE3 ABSPACK scaling algorithm.
;
_exptl_crystal_colour colourless
_exptl_crystal_colour_primary colourless
_exptl_crystal_density_diffrn 1.181
_exptl_crystal_description needle
_exptl_crystal_F_000 2144
_exptl_crystal_size_max 0.36
_exptl_crystal_size_mid 0.08
_exptl_crystal_size_min 0.06
_refine_diff_density_max 0.189
_refine_diff_density_min -0.116
_refine_diff_density_rms 0.031
_refine_ls_abs_structure_details
;
 Flack x determined using 4625 quotients [(I+)-(I-)]/[(I+)+(I-)]
 (Parsons, Flack and Wagner, Acta Cryst. B69 (2013) 249-259).
;
_refine_ls_abs_structure_Flack 0.17(7)
_refine_ls_extinction_coef 0.00084(9)
_refine_ls_extinction_expression Fc^*^=kFc[1+0.001xFc^2^\l^3^/sin(2\q)]^-1/4^
_refine_ls_extinction_method 'SHELXL-2018/3 (Sheldrick 2018)'
_refine_ls_goodness_of_fit_ref 1.046
_refine_ls_hydrogen_treatment mixed
_refine_ls_matrix_type full
_refine_ls_number_parameters 698
_refine_ls_number_reflns 11940
_refine_ls_number_restraints 3
_refine_ls_restrained_S_all 1.046
_refine_ls_R_factor_all 0.0382
_refine_ls_R_factor_gt 0.0355
_refine_ls_shift/su_max 0.004
_refine_ls_shift/su_mean 0.000
_refine_ls_structure_factor_coef Fsqd
_refine_ls_weighting_details 'w=1/[\s^2^(Fo^2^)+(0.0534P)^2^+0.4717P] where P=(Fo^2^+2Fc^2^)/3'
_refine_ls_weighting_scheme calc
_refine_ls_wR_factor_gt 0.0937
_refine_ls_wR_factor_ref 0.0958
_reflns_Friedel_coverage 0.786
_reflns_Friedel_fraction_full 1.000
_reflns_Friedel_fraction_max 0.976
_reflns_number_gt 11135
_reflns_number_total 11940
_reflns_threshold_expression 'I > 2\s(I)'
_cod_data_source_file jo9b00749_si_002.cif
_cod_data_source_block p20180705b
_cod_database_code 4034650
_shelx_shelxl_version_number 2018/3
_chemical_oxdiff_formula C33H47NO3
_shelx_space_group_comment
;
The symmetry employed for this shelxl refinement is uniquely defined
by the following loop, which should always be used as a source of
symmetry information in preference to the above space-group names.
They are only intended as comments.
;
_shelx_estimated_absorpt_t_max 0.966
_shelx_estimated_absorpt_t_min 0.818
_reflns_odcompleteness_completeness 99.53
_reflns_odcompleteness_iscentric 1
_reflns_odcompleteness_theta 74.33
_olex2_refinement_description
;
1. Fixed Uiso
 At 1.2 times of:
  All C(H) groups, All C(H,H) groups
 At 1.5 times of:
  All C(H,H,H) groups
2. Restrained distances
 H4-H47A
 2.1 with sigma of 0.005
 O1-H1
 0.85 with sigma of 0.005
 H12C-H1
 2.1 with sigma of 0.005
3.a Ternary CH refined with riding coordinates:
 C15(H15), C16(H16), C48(H48), C49(H49)
3.b Secondary CH2 refined with riding coordinates:
 C24(H24A,H24B), C25(H25A,H25B), C57(H57A,H57B), C58(H58A,H58B)
3.c Aromatic/amide H refined with riding coordinates:
 C3(H3), C5(H5), C19(H19), C20(H20), C21(H21), C22(H22), C28(H28), C29(H29),
 C30(H30), C31(H31), C36(H36), C38(H38), C52(H52), C53(H53), C54(H54), C55(H55),
  C61(H61), C62(H62), C63(H63), C64(H64)
3.d Idealised Me refined as rotating group:
 C8(H8A,H8B,H8C), C9(H9A,H9B,H9C), C10(H10A,H10B,H10C), C12(H12A,H12B,H12C),
 C13(H13A,H13B,H13C), C14(H14A,H14B,H14C), C33(H33A,H33B,H33C), C41(H41A,H41B,
 H41C), C42(H42A,H42B,H42C), C43(H43A,H43B,H43C), C45(H45A,H45B,H45C), C46(H46A,
 H46B,H46C), C47(H47A,H47B,H47C), C66(H66A,H66B,H66C)
;
_olex2_submission_special_instructions 'No special instructions were received'
_oxdiff_exptl_absorpt_empirical_details
;
Empirical correction (ABSPACK) includes:
- Absorption correction using spherical harmonics
- Frame scaling
;
_oxdiff_exptl_absorpt_empirical_full_max 1.723
_oxdiff_exptl_absorpt_empirical_full_min 0.540

loop_
_space_group_symop_operation_xyz
'x, y, z'
'-x+1/2, -y, z+1/2'
'-x, y+1/2, -z+1/2'
'x+1/2, -y+1/2, -z'

loop_
_atom_site_label
_atom_site_type_symbol
_atom_site_fract_x
_atom_site_fract_y
_atom_site_fract_z
_atom_site_U_iso_or_equiv
_atom_site_adp_type
_atom_site_occupancy
_atom_site_site_symmetry_order
_atom_site_calc_flag
_atom_site_refinement_flags_posn
O1 O -0.0416(2) 0.55472(15) 0.48222(5) 0.0799(6) Uani 1 1 d D
O2 O 0.20066(15) 0.66946(8) 0.69023(4) 0.0435(3) Uani 1 1 d .
O3 O 0.03064(16) 0.53035(10) 0.71099(5) 0.0556(4) Uani 1 1 d .
N1 N 0.27864(18) 0.54224(10) 0.70567(4) 0.0397(3) Uani 1 1 d .
C1 C 0.0233(2) 0.57337(14) 0.51445(5) 0.0499(5) Uani 1 1 d .
C2 C -0.0545(2) 0.62495(12) 0.53771(5) 0.0436(4) Uani 1 1 d .
C3 C 0.0114(2) 0.64171(12) 0.57053(5) 0.0411(4) Uani 1 1 d .
H3 H -0.041508 0.670993 0.587455 0.049 Uiso 1 1 calc R
C4 C 0.1521(2) 0.61649(11) 0.57889(5) 0.0402(4) Uani 1 1 d .
C5 C 0.2255(2) 0.56769(12) 0.55433(5) 0.0445(4) Uani 1 1 d .
H5 H 0.321226 0.551826 0.559346 0.053 Uiso 1 1 calc R
C6 C 0.1620(2) 0.54152(13) 0.52256(5) 0.0483(4) Uani 1 1 d .
C7 C -0.2018(2) 0.66476(14) 0.52766(6) 0.0533(5) Uani 1 1 d .
C8 C -0.3186(3) 0.5997(2) 0.52080(10) 0.0809(8) Uani 1 1 d .
H8A H -0.292903 0.568759 0.499959 0.121 Uiso 1 1 calc GR
H8B H -0.411762 0.625656 0.517158 0.121 Uiso 1 1 calc GR
H8C H -0.324542 0.563690 0.540969 0.121 Uiso 1 1 calc GR
C9 C -0.1816(4) 0.7193(2) 0.49469(9) 0.0850(9) Uani 1 1 d .
H9A H -0.115648 0.763257 0.500292 0.128 Uiso 1 1 calc GR
H9B H -0.274682 0.741397 0.487658 0.128 Uiso 1 1 calc GR
H9C H -0.141719 0.687429 0.475515 0.128 Uiso 1 1 calc GR
C10 C -0.2609(3) 0.7193(2) 0.55741(8) 0.0763(8) Uani 1 1 d .
H10A H -0.281264 0.686519 0.578066 0.114 Uiso 1 1 calc GR
H10B H -0.349384 0.745445 0.549568 0.114 Uiso 1 1 calc GR
H10C H -0.189234 0.760067 0.563304 0.114 Uiso 1 1 calc GR
C11 C 0.2443(3) 0.48059(17) 0.49841(7) 0.0639(6) Uani 1 1 d .
C12 C 0.1479(5) 0.4070(3) 0.48962(13) 0.1147(15) Uani 1 1 d .
H12A H 0.097793 0.389343 0.510754 0.172 Uiso 1 1 calc GR
H12B H 0.207899 0.363289 0.480752 0.172 Uiso 1 1 calc GR
H12C H 0.077395 0.422197 0.471814 0.172 Uiso 1 1 calc DGR
C13 C 0.2991(5) 0.5245(3) 0.46467(9) 0.1135(15) Uani 1 1 d .
H13A H 0.216629 0.543265 0.451024 0.170 Uiso 1 1 calc GR
H13B H 0.356115 0.487277 0.450562 0.170 Uiso 1 1 calc GR
H13C H 0.358626 0.570434 0.471358 0.170 Uiso 1 1 calc GR
C14 C 0.3791(3) 0.44477(19) 0.51688(8) 0.0743(7) Uani 1 1 d .
H14A H 0.447404 0.487820 0.522074 0.111 Uiso 1 1 calc GR
H14B H 0.424691 0.405337 0.501494 0.111 Uiso 1 1 calc GR
H14C H 0.349925 0.418641 0.538666 0.111 Uiso 1 1 calc GR
C15 C 0.2306(2) 0.64064(11) 0.61334(5) 0.0389(4) Uani 1 1 d .
H15 H 0.333767 0.649543 0.607170 0.047 Uiso 1 1 calc R
C16 C 0.2273(2) 0.57091(10) 0.64148(5) 0.0374(3) Uani 1 1 d .
H16 H 0.125511 0.553323 0.644827 0.045 Uiso 1 1 calc R
C17 C 0.28634(19) 0.60266(10) 0.67708(5) 0.0364(3) Uani 1 1 d .
C18 C 0.4468(2) 0.62717(11) 0.67362(5) 0.0395(4) Uani 1 1 d .
C19 C 0.5037(2) 0.69038(12) 0.69450(6) 0.0499(5) Uani 1 1 d .
H19 H 0.442409 0.719009 0.709887 0.060 Uiso 1 1 calc R
C20 C 0.6510(3) 0.71072(15) 0.69242(7) 0.0626(6) Uani 1 1 d .
H20 H 0.687739 0.753880 0.705874 0.075 Uiso 1 1 calc R
C21 C 0.7430(3) 0.66688(17) 0.67040(8) 0.0692(7) Uani 1 1 d .
H21 H 0.842296 0.679459 0.669486 0.083 Uiso 1 1 calc R
C22 C 0.6878(2) 0.60463(16) 0.64982(7) 0.0591(6) Uani 1 1 d .
H22 H 0.750732 0.575659 0.634956 0.071 Uiso 1 1 calc R
C23 C 0.5390(2) 0.58377(12) 0.65070(5) 0.0439(4) Uani 1 1 d .
C24 C 0.4824(2) 0.51685(13) 0.62668(6) 0.0493(5) Uani 1 1 d .
H24A H 0.539046 0.467664 0.631089 0.059 Uiso 1 1 calc R
H24B H 0.499291 0.532855 0.602130 0.059 Uiso 1 1 calc R
C25 C 0.3197(2) 0.49645(11) 0.63118(5) 0.0434(4) Uani 1 1 d .
H25A H 0.282645 0.474001 0.609003 0.052 Uiso 1 1 calc R
H25B H 0.309229 0.454826 0.649423 0.052 Uiso 1 1 calc R
C26 C 0.1750(2) 0.72003(11) 0.62964(5) 0.0410(4) Uani 1 1 d .
C27 C 0.1618(2) 0.72888(11) 0.66642(5) 0.0419(4) Uani 1 1 d .
C28 C 0.1063(2) 0.80027(14) 0.68164(7) 0.0548(5) Uani 1 1 d .
H28 H 0.097728 0.804606 0.706272 0.066 Uiso 1 1 calc R
C29 C 0.0643(3) 0.86418(14) 0.66016(8) 0.0631(6) Uani 1 1 d .
H29 H 0.026016 0.911587 0.670221 0.076 Uiso 1 1 calc R
C30 C 0.0788(3) 0.85798(13) 0.62367(8) 0.0599(6) Uani 1 1 d .
H30 H 0.050707 0.901208 0.609081 0.072 Uiso 1 1 calc R
C31 C 0.1354(2) 0.78733(12) 0.60886(7) 0.0513(5) Uani 1 1 d .
H31 H 0.147350 0.784516 0.584279 0.062 Uiso 1 1 calc R
C32 C 0.1551(2) 0.51203(12) 0.72055(5) 0.0432(4) Uani 1 1 d .
C33 C 0.1815(3) 0.45528(17) 0.75146(6) 0.0627(6) Uani 1 1 d .
H33A H 0.166185 0.484264 0.773405 0.094 Uiso 1 1 calc GR
H33B H 0.280401 0.435371 0.750589 0.094 Uiso 1 1 calc GR
H33C H 0.114702 0.410008 0.750121 0.094 Uiso 1 1 calc GR
O4 O 0.27358(19) 0.00552(10) 0.60870(7) 0.0736(6) Uani 1 1 d .
O5 O 0.82397(15) 0.40493(7) 0.64781(3) 0.0413(3) Uani 1 1 d .
O6 O 0.53231(15) 0.43296(9) 0.70950(4) 0.0535(3) Uani 1 1 d .
N2 N 0.78021(18) 0.41416(10) 0.70723(4) 0.0418(3) Uani 1 1 d .
C34 C 0.3838(2) 0.06037(12) 0.61613(6) 0.0477(4) Uani 1 1 d .
C35 C 0.3513(2) 0.14282(11) 0.60907(5) 0.0440(4) Uani 1 1 d .
C36 C 0.4579(2) 0.20004(11) 0.61832(5) 0.0430(4) Uani 1 1 d .
H36 H 0.437975 0.255303 0.614975 0.052 Uiso 1 1 calc R
C37 C 0.5929(2) 0.17746(11) 0.63238(5) 0.0404(4) Uani 1 1 d .
C38 C 0.6215(2) 0.09523(11) 0.63733(5) 0.0423(4) Uani 1 1 d .
H38 H 0.712967 0.079817 0.645941 0.051 Uiso 1 1 calc R
C39 C 0.5184(2) 0.03425(11) 0.62993(6) 0.0435(4) Uani 1 1 d .
C40 C 0.2068(2) 0.16811(13) 0.59120(6) 0.0522(5) Uani 1 1 d .
C41 C 0.0751(3) 0.14436(18) 0.61404(9) 0.0699(7) Uani 1 1 d .
H41A H 0.074953 0.086251 0.617725 0.105 Uiso 1 1 calc GR
H41B H -0.013595 0.160209 0.602116 0.105 Uiso 1 1 calc GR
H41C H 0.080966 0.171683 0.636644 0.105 Uiso 1 1 calc GR
C42 C 0.1991(3) 0.26111(16) 0.58569(9) 0.0735(8) Uani 1 1 d .
H42A H 0.206005 0.288136 0.608341 0.110 Uiso 1 1 calc GR
H42B H 0.107707 0.275032 0.574548 0.110 Uiso 1 1 calc GR
H42C H 0.278718 0.278274 0.570727 0.110 Uiso 1 1 calc GR
C43 C 0.1964(4) 0.1278(2) 0.55430(8) 0.0792(8) Uani 1 1 d .
H43A H 0.282593 0.140621 0.540738 0.119 Uiso 1 1 calc GR
H43B H 0.111374 0.148103 0.542064 0.119 Uiso 1 1 calc GR
H43C H 0.188540 0.069614 0.557030 0.119 Uiso 1 1 calc GR
C44 C 0.5516(2) -0.05609(11) 0.63913(6) 0.0479(4) Uani 1 1 d .
C45 C 0.4664(4) -0.07869(18) 0.67251(8) 0.0766(8) Uani 1 1 d .
H45A H 0.502644 -0.047518 0.692324 0.115 Uiso 1 1 calc GR
H45B H 0.478457 -0.135974 0.677305 0.115 Uiso 1 1 calc GR
H45C H 0.364396 -0.066847 0.668983 0.115 Uiso 1 1 calc GR
C46 C 0.7141(3) -0.06903(14) 0.64662(8) 0.0654(6) Uani 1 1 d .
H46A H 0.770101 -0.053695 0.626015 0.098 Uiso 1 1 calc GR
H46B H 0.731459 -0.125610 0.652007 0.098 Uiso 1 1 calc GR
H46C H 0.743060 -0.035947 0.666547 0.098 Uiso 1 1 calc GR
C47 C 0.5143(3) -0.11653(15) 0.60894(8) 0.0697(7) Uani 1 1 d .
H47A H 0.409784 -0.120545 0.606504 0.104 Uiso 1 1 calc DGR
H47B H 0.553921 -0.169384 0.614535 0.104 Uiso 1 1 calc GR
H47C H 0.555894 -0.097294 0.586988 0.104 Uiso 1 1 calc GR
C48 C 0.7107(2) 0.24020(10) 0.64088(5) 0.0382(4) Uani 1 1 d .
H48 H 0.799330 0.209569 0.647200 0.046 Uiso 1 1 calc R
C49 C 0.67317(19) 0.29476(11) 0.67312(5) 0.0378(3) Uani 1 1 d .
H49 H 0.584150 0.326006 0.667794 0.045 Uiso 1 1 calc R
C50 C 0.80062(18) 0.35433(10) 0.67878(5) 0.0358(3) Uani 1 1 d .
C51 C 0.9401(2) 0.30765(11) 0.68845(5) 0.0394(4) Uani 1 1 d .
C52 C 1.0769(2) 0.33706(13) 0.67827(6) 0.0481(4) Uani 1 1 d .
H52 H 1.083380 0.383415 0.663987 0.058 Uiso 1 1 calc R
C53 C 1.2031(3) 0.29792(16) 0.68922(8) 0.0636(6) Uani 1 1 d .
H53 H 1.294255 0.317499 0.682114 0.076 Uiso 1 1 calc R
C54 C 1.1938(3) 0.22969(18) 0.71072(8) 0.0711(7) Uani 1 1 d .
H54 H 1.278717 0.203913 0.718558 0.085 Uiso 1 1 calc R
C55 C 1.0589(3) 0.19978(16) 0.72056(7) 0.0654(6) Uani 1 1 d .
H55 H 1.053894 0.153622 0.735000 0.078 Uiso 1 1 calc R
C56 C 0.9299(2) 0.23705(13) 0.70940(6) 0.0481(4) Uani 1 1 d .
C57 C 0.7852(3) 0.19669(14) 0.71806(6) 0.0561(5) Uani 1 1 d .
H57A H 0.781266 0.186543 0.743511 0.067 Uiso 1 1 calc R
H57B H 0.781469 0.144102 0.706123 0.067 Uiso 1 1 calc R
C58 C 0.6495(2) 0.24613(13) 0.70736(6) 0.0476(4) Uani 1 1 d .
H58A H 0.567516 0.209139 0.704092 0.057 Uiso 1 1 calc R
H58B H 0.624722 0.283550 0.726492 0.057 Uiso 1 1 calc R
C59 C 0.7498(2) 0.29346(11) 0.60928(5) 0.0412(4) Uani 1 1 d .
C60 C 0.8070(2) 0.37127(11) 0.61468(5) 0.0398(4) Uani 1 1 d .
C61 C 0.8474(3) 0.42067(12) 0.58621(6) 0.0515(5) Uani 1 1 d .
H61 H 0.886989 0.472229 0.590331 0.062 Uiso 1 1 calc R
C62 C 0.8286(3) 0.39298(16) 0.55192(6) 0.0664(7) Uani 1 1 d .
H62 H 0.853453 0.426288 0.532752 0.080 Uiso 1 1 calc R
C63 C 0.7727(4) 0.31560(18) 0.54593(7) 0.0730(7) Uani 1 1 d .
H63 H 0.761055 0.296502 0.522756 0.088 Uiso 1 1 calc R
C64 C 0.7344(3) 0.26707(15) 0.57425(6) 0.0589(6) Uani 1 1 d .
H64 H 0.697168 0.215068 0.569906 0.071 Uiso 1 1 calc R
C65 C 0.6570(2) 0.45246(11) 0.71829(5) 0.0405(4) Uani 1 1 d .
C66 C 0.6853(3) 0.52141(14) 0.74390(6) 0.0541(5) Uani 1 1 d .
H66A H 0.595157 0.549537 0.748771 0.081 Uiso 1 1 calc GR
H66B H 0.754349 0.558864 0.733577 0.081 Uiso 1 1 calc GR
H66C H 0.724567 0.499837 0.765700 0.081 Uiso 1 1 calc GR
H2 H 0.868(3) 0.4428(15) 0.7118(7) 0.055(6) Uiso 1 1 d .
H1A H 0.361(3) 0.5177(15) 0.7114(7) 0.052(6) Uiso 1 1 d .
H4 H 0.268(5) -0.028(2) 0.6237(15) 0.16(2) Uiso 1 1 d D
H1 H 0.008(9) 0.543(2) 0.4638(12) 0.29(5) Uiso 1 1 d D

loop_
_atom_site_aniso_label
_atom_site_aniso_U_11
_atom_site_aniso_U_22
_atom_site_aniso_U_33
_atom_site_aniso_U_23
_atom_site_aniso_U_13
_atom_site_aniso_U_12
O1 0.0778(13) 0.1133(16) 0.0486(9) -0.0177(10) -0.0185(9) 0.0089(12)
O2 0.0403(7) 0.0457(6) 0.0446(7) -0.0066(5) 0.0018(5) 0.0064(5)
O3 0.0321(7) 0.0656(9) 0.0690(9) 0.0001(7) 0.0028(6) -0.0066(6)
N1 0.0291(7) 0.0492(8) 0.0409(7) 0.0023(6) 0.0000(6) -0.0004(6)
C1 0.0494(11) 0.0608(12) 0.0394(9) -0.0014(8) -0.0044(8) -0.0023(9)
C2 0.0374(10) 0.0489(10) 0.0444(9) 0.0073(8) -0.0042(7) -0.0024(8)
C3 0.0374(9) 0.0431(9) 0.0428(9) 0.0010(7) -0.0003(7) -0.0005(7)
C4 0.0383(9) 0.0420(9) 0.0402(9) 0.0032(7) -0.0005(7) -0.0011(7)
C5 0.0384(9) 0.0508(10) 0.0444(9) 0.0011(8) 0.0000(7) 0.0030(8)
C6 0.0479(11) 0.0539(10) 0.0431(9) -0.0037(8) 0.0019(8) 0.0003(9)
C7 0.0443(11) 0.0608(12) 0.0547(11) 0.0080(9) -0.0090(9) 0.0029(9)
C8 0.0455(14) 0.0832(18) 0.114(2) 0.0002(17) -0.0187(15) -0.0009(12)
C9 0.079(2) 0.096(2) 0.0797(18) 0.0349(16) -0.0082(15) 0.0143(17)
C10 0.0587(16) 0.0912(19) 0.0791(17) -0.0053(15) -0.0122(13) 0.0281(14)
C11 0.0608(15) 0.0793(15) 0.0518(12) -0.0170(11) 0.0064(10) 0.0092(12)
C12 0.089(2) 0.108(3) 0.147(3) -0.080(3) -0.013(2) 0.012(2)
C13 0.115(3) 0.164(4) 0.0614(17) 0.013(2) 0.0308(19) 0.046(3)
C14 0.0690(17) 0.0778(17) 0.0761(16) -0.0140(14) 0.0065(13) 0.0199(14)
C15 0.0337(9) 0.0410(8) 0.0421(9) 0.0014(7) -0.0004(7) -0.0006(7)
C16 0.0314(8) 0.0388(8) 0.0420(9) -0.0013(7) -0.0009(7) -0.0008(7)
C17 0.0303(8) 0.0386(8) 0.0404(8) -0.0025(7) 0.0012(7) 0.0005(6)
C18 0.0331(9) 0.0406(8) 0.0448(9) 0.0049(7) -0.0023(7) -0.0004(7)
C19 0.0448(11) 0.0460(10) 0.0589(12) 0.0013(8) -0.0081(9) -0.0075(8)
C20 0.0507(13) 0.0558(12) 0.0813(16) 0.0081(11) -0.0148(12) -0.0171(10)
C21 0.0360(12) 0.0736(15) 0.0979(19) 0.0219(14) -0.0050(12) -0.0151(10)
C22 0.0363(11) 0.0677(13) 0.0731(14) 0.0148(11) 0.0072(10) 0.0015(9)
C23 0.0344(9) 0.0474(9) 0.0499(10) 0.0098(8) 0.0030(7) 0.0029(7)
C24 0.0431(11) 0.0531(10) 0.0517(11) -0.0026(8) 0.0029(8) 0.0122(8)
C25 0.0480(11) 0.0389(8) 0.0431(9) -0.0029(7) 0.0014(8) 0.0024(7)
C26 0.0310(9) 0.0393(8) 0.0529(10) -0.0005(7) -0.0027(7) -0.0022(7)
C27 0.0279(8) 0.0407(8) 0.0571(11) -0.0051(7) -0.0010(7) 0.0010(7)
C28 0.0411(11) 0.0510(11) 0.0723(14) -0.0154(10) -0.0006(10) 0.0067(8)
C29 0.0462(12) 0.0421(10) 0.101(2) -0.0130(11) -0.0053(12) 0.0081(9)
C30 0.0461(12) 0.0401(10) 0.0936(18) 0.0058(10) -0.0126(11) -0.0002(8)
C31 0.0427(11) 0.0432(10) 0.0679(13) 0.0064(9) -0.0069(9) -0.0055(8)
C32 0.0363(9) 0.0509(10) 0.0423(9) -0.0059(7) 0.0024(7) -0.0068(8)
C33 0.0630(15) 0.0767(15) 0.0485(11) 0.0102(10) 0.0011(10) -0.0162(12)
O4 0.0494(9) 0.0463(8) 0.1250(17) 0.0062(10) -0.0318(10) -0.0140(7)
O5 0.0431(7) 0.0357(6) 0.0451(6) 0.0037(5) -0.0024(5) -0.0067(5)
O6 0.0313(7) 0.0559(8) 0.0733(10) -0.0049(7) -0.0024(6) 0.0014(6)
N2 0.0307(7) 0.0468(8) 0.0478(8) -0.0063(6) -0.0024(6) -0.0040(6)
C34 0.0350(10) 0.0415(9) 0.0667(12) -0.0003(8) -0.0106(8) -0.0065(7)
C35 0.0363(9) 0.0420(9) 0.0537(10) 0.0003(8) -0.0096(8) -0.0010(7)
C36 0.0389(10) 0.0364(8) 0.0537(10) 0.0024(7) -0.0101(8) -0.0004(7)
C37 0.0334(9) 0.0388(8) 0.0492(9) 0.0026(7) -0.0062(7) -0.0034(7)
C38 0.0327(9) 0.0410(9) 0.0533(10) 0.0024(7) -0.0085(7) -0.0011(7)
C39 0.0375(10) 0.0374(8) 0.0556(10) 0.0020(7) -0.0056(8) -0.0018(7)
C40 0.0389(10) 0.0526(11) 0.0651(13) -0.0006(9) -0.0156(9) 0.0023(8)
C41 0.0406(12) 0.0734(15) 0.0955(19) -0.0022(14) -0.0043(12) 0.0027(11)
C42 0.0566(15) 0.0606(13) 0.103(2) 0.0160(13) -0.0284(14) 0.0081(11)
C43 0.0713(18) 0.096(2) 0.0701(16) -0.0085(15) -0.0264(14) 0.0043(15)
C44 0.0429(10) 0.0383(9) 0.0625(12) 0.0031(8) -0.0016(9) 0.0006(7)
C45 0.0811(19) 0.0649(15) 0.0837(18) 0.0210(13) 0.0186(15) 0.0119(14)
C46 0.0521(13) 0.0462(10) 0.0980(19) 0.0076(11) -0.0141(13) 0.0085(10)
C47 0.0693(16) 0.0487(12) 0.0910(18) -0.0135(12) -0.0043(14) -0.0001(11)
C48 0.0325(8) 0.0357(8) 0.0465(9) 0.0022(7) -0.0064(7) -0.0036(6)
C49 0.0286(8) 0.0395(8) 0.0453(9) 0.0033(7) -0.0047(7) -0.0042(6)
C50 0.0291(8) 0.0378(8) 0.0406(8) 0.0022(7) -0.0031(6) -0.0038(6)
C51 0.0320(9) 0.0423(9) 0.0439(9) -0.0013(7) -0.0039(7) -0.0017(7)
C52 0.0327(9) 0.0500(10) 0.0614(12) -0.0022(9) -0.0027(8) -0.0025(8)
C53 0.0330(11) 0.0705(14) 0.0873(17) -0.0037(13) -0.0039(10) 0.0027(10)
C54 0.0450(13) 0.0794(16) 0.0890(18) 0.0062(14) -0.0183(12) 0.0143(11)
C55 0.0559(14) 0.0668(14) 0.0734(15) 0.0176(12) -0.0172(12) 0.0084(11)
C56 0.0420(10) 0.0536(10) 0.0485(10) 0.0076(8) -0.0091(8) 0.0006(8)
C57 0.0566(13) 0.0583(11) 0.0535(11) 0.0193(9) -0.0051(10) -0.0074(10)
C58 0.0417(10) 0.0512(10) 0.0497(10) 0.0063(8) 0.0025(8) -0.0112(8)
C59 0.0378(9) 0.0398(8) 0.0460(9) 0.0008(7) -0.0013(7) -0.0006(7)
C60 0.0360(9) 0.0376(8) 0.0459(9) 0.0033(7) -0.0002(7) 0.0019(7)
C61 0.0588(13) 0.0426(9) 0.0530(11) 0.0088(8) 0.0068(9) -0.0008(9)
C62 0.0870(19) 0.0642(13) 0.0479(12) 0.0131(10) 0.0097(12) -0.0006(13)
C63 0.100(2) 0.0762(16) 0.0431(11) -0.0020(10) 0.0016(12) -0.0122(15)
C64 0.0743(16) 0.0539(11) 0.0485(11) -0.0054(9) 0.0004(11) -0.0104(11)
C65 0.0326(9) 0.0439(9) 0.0451(9) 0.0045(7) 0.0011(7) -0.0015(7)
C66 0.0499(12) 0.0584(12) 0.0540(11) -0.0082(9) 0.0060(9) -0.0011(9)

loop_
_atom_type_symbol
_atom_type_description
_atom_type_scat_dispersion_real
_atom_type_scat_dispersion_imag
_atom_type_scat_source
C C 0.0181 0.0091 'International Tables Vol C Tables 4.2.6.8 and 6.1.1.4'
H H 0.0000 0.0000 'International Tables Vol C Tables 4.2.6.8 and 6.1.1.4'
N N 0.0311 0.0180 'International Tables Vol C Tables 4.2.6.8 and 6.1.1.4'
O O 0.0492 0.0322 'International Tables Vol C Tables 4.2.6.8 and 6.1.1.4'

loop_
_geom_angle_atom_site_label_1
_geom_angle_atom_site_label_2
_geom_angle_atom_site_label_3
_geom_angle
C1 O1 H1 122(6)
C27 O2 C17 117.30(14)
C17 N1 H1A 116.7(17)
C32 N1 C17 126.23(16)
C32 N1 H1A 116.3(17)
O1 C1 C2 117.4(2)
O1 C1 C6 119.7(2)
C6 C1 C2 122.94(18)
C1 C2 C7 122.81(18)
C3 C2 C1 116.61(18)
C3 C2 C7 120.54(18)
C2 C3 H3 118.7
C4 C3 C2 122.66(18)
C4 C3 H3 118.7
C3 C4 C5 117.88(18)
C3 C4 C15 123.27(17)
C5 C4 C15 118.85(17)
C4 C5 H5 118.6
C4 C5 C6 122.87(19)
C6 C5 H5 118.6
C1 C6 C11 123.5(2)
C5 C6 C1 116.57(18)
C5 C6 C11 119.9(2)
C8 C7 C2 110.83(19)
C8 C7 C9 110.6(2)
C9 C7 C2 109.8(2)
C10 C7 C2 112.08(19)
C10 C7 C8 106.4(2)
C10 C7 C9 107.0(2)
C7 C8 H8A 109.5
C7 C8 H8B 109.5
C7 C8 H8C 109.5
H8A C8 H8B 109.5
H8A C8 H8C 109.5
H8B C8 H8C 109.5
C7 C9 H9A 109.5
C7 C9 H9B 109.5
C7 C9 H9C 109.5
H9A C9 H9B 109.5
H9A C9 H9C 109.5
H9B C9 H9C 109.5
C7 C10 H10A 109.5
C7 C10 H10B 109.5
C7 C10 H10C 109.5
H10A C10 H10B 109.5
H10A C10 H10C 109.5
H10B C10 H10C 109.5
C12 C11 C6 110.8(2)
C12 C11 C13 112.1(3)
C12 C11 C14 105.1(3)
C13 C11 C6 109.9(3)
C14 C11 C6 111.9(2)
C14 C11 C13 106.9(3)
C11 C12 H12A 109.5
C11 C12 H12B 109.5
C11 C12 H12C 109.5
H12A C12 H12B 109.5
H12A C12 H12C 109.5
H12B C12 H12C 109.5
C11 C13 H13A 109.5
C11 C13 H13B 109.5
C11 C13 H13C 109.5
H13A C13 H13B 109.5
H13A C13 H13C 109.5
H13B C13 H13C 109.5
C11 C14 H14A 109.5
C11 C14 H14B 109.5
C11 C14 H14C 109.5
H14A C14 H14B 109.5
H14A C14 H14C 109.5
H14B C14 H14C 109.5
C4 C15 H15 106.8
C4 C15 C16 112.06(14)
C16 C15 H15 106.8
C26 C15 C4 113.81(15)
C26 C15 H15 106.8
C26 C15 C16 110.26(14)
C15 C16 H16 108.7
C17 C16 C15 109.69(14)
C17 C16 H16 108.7
C25 C16 C15 113.65(15)
C25 C16 H16 108.7
C25 C16 C17 107.23(15)
O2 C17 N1 103.70(14)
O2 C17 C16 111.55(14)
O2 C17 C18 110.71(14)
N1 C17 C16 113.24(14)
N1 C17 C18 106.67(14)
C18 C17 C16 110.67(15)
C19 C18 C17 120.26(18)
C23 C18 C17 119.82(16)
C23 C18 C19 119.85(19)
C18 C19 H19 119.8
C20 C19 C18 120.4(2)
C20 C19 H19 119.8
C19 C20 H20 120.0
C21 C20 C19 119.9(2)
C21 C20 H20 120.0
C20 C21 H21 120.0
C22 C21 C20 120.0(2)
C22 C21 H21 120.0
C21 C22 H22 119.2
C21 C22 C23 121.5(2)
C23 C22 H22 119.2
C18 C23 C22 118.3(2)
C18 C23 C24 122.05(17)
C22 C23 C24 119.6(2)
C23 C24 H24A 108.5
C23 C24 H24B 108.5
C23 C24 C25 115.09(16)
H24A C24 H24B 107.5
C25 C24 H24A 108.5
C25 C24 H24B 108.5
C16 C25 C24 112.88(16)
C16 C25 H25A 109.0
C16 C25 H25B 109.0
C24 C25 H25A 109.0
C24 C25 H25B 109.0
H25A C25 H25B 107.8
C27 C26 C15 121.03(16)
C27 C26 C31 116.67(18)
C31 C26 C15 122.30(18)
O2 C27 C26 123.49(16)
O2 C27 C28 114.90(19)
C26 C27 C28 121.61(19)
C27 C28 H28 120.1
C29 C28 C27 119.8(2)
C29 C28 H28 120.1
C28 C29 H29 120.0
C28 C29 C30 120.0(2)
C30 C29 H29 120.0
C29 C30 H30 120.1
C29 C30 C31 119.8(2)
C31 C30 H30 120.1
C26 C31 H31 119.0
C30 C31 C26 122.1(2)
C30 C31 H31 119.0
O3 C32 N1 124.15(19)
O3 C32 C33 121.59(19)
N1 C32 C33 114.22(18)
C32 C33 H33A 109.5
C32 C33 H33B 109.5
C32 C33 H33C 109.5
H33A C33 H33B 109.5
H33A C33 H33C 109.5
H33B C33 H33C 109.5
C34 O4 H4 111(4)
C60 O5 C50 118.99(13)
C50 N2 H2 110.9(16)
C65 N2 C50 129.85(16)
C65 N2 H2 114.8(16)
O4 C34 C35 115.62(17)
O4 C34 C39 121.16(17)
C39 C34 C35 123.22(17)
C34 C35 C40 121.46(17)
C36 C35 C34 116.71(17)
C36 C35 C40 121.81(17)
C35 C36 H36 118.8
C37 C36 C35 122.32(17)
C37 C36 H36 118.8
C36 C37 C48 121.82(16)
C38 C37 C36 118.46(17)
C38 C37 C48 119.67(16)
C37 C38 H38 118.7
C37 C38 C39 122.68(17)
C39 C38 H38 118.7
C34 C39 C44 123.09(17)
C38 C39 C34 116.49(17)
C38 C39 C44 120.31(17)
C35 C40 C42 111.40(18)
C35 C40 C43 109.4(2)
C41 C40 C35 111.26(19)
C41 C40 C42 106.9(2)
C41 C40 C43 110.4(2)
C43 C40 C42 107.5(2)
C40 C41 H41A 109.5
C40 C41 H41B 109.5
C40 C41 H41C 109.5
H41A C41 H41B 109.5
H41A C41 H41C 109.5
H41B C41 H41C 109.5
C40 C42 H42A 109.5
C40 C42 H42B 109.5
C40 C42 H42C 109.5
H42A C42 H42B 109.5
H42A C42 H42C 109.5
H42B C42 H42C 109.5
C40 C43 H43A 109.5
C40 C43 H43B 109.5
C40 C43 H43C 109.5
H43A C43 H43B 109.5
H43A C43 H43C 109.5
H43B C43 H43C 109.5
C45 C44 C39 108.42(18)
C45 C44 C46 108.2(2)
C45 C44 C47 109.7(2)
C46 C44 C39 111.37(17)
C46 C44 C47 105.2(2)
C47 C44 C39 113.88(19)
C44 C45 H45A 109.5
C44 C45 H45B 109.5
C44 C45 H45C 109.5
H45A C45 H45B 109.5
H45A C45 H45C 109.5
H45B C45 H45C 109.5
C44 C46 H46A 109.5
C44 C46 H46B 109.5
C44 C46 H46C 109.5
H46A C46 H46B 109.5
H46A C46 H46C 109.5
H46B C46 H46C 109.5
C44 C47 H47A 109.5
C44 C47 H47B 109.5
C44 C47 H47C 109.5
H47A C47 H47B 109.5
H47A C47 H47C 109.5
H47B C47 H47C 109.5
C37 C48 H48 106.8
C37 C48 C49 113.46(15)
C49 C48 H48 106.8
C59 C48 C37 112.97(15)
C59 C48 H48 106.8
C59 C48 C49 109.51(14)
C48 C49 H49 109.0
C50 C49 C48 107.95(14)
C50 C49 H49 109.0
C58 C49 C48 112.98(15)
C58 C49 H49 109.0
C58 C49 C50 108.76(15)
O5 C50 N2 102.92(13)
O5 C50 C49 111.41(14)
O5 C50 C51 110.79(14)
N2 C50 C49 115.52(15)
N2 C50 C51 105.51(14)
C51 C50 C49 110.35(14)
C52 C51 C50 120.64(16)
C52 C51 C56 119.91(18)
C56 C51 C50 119.36(16)
C51 C52 H52 119.8
C53 C52 C51 120.4(2)
C53 C52 H52 119.8
C52 C53 H53 120.1
C54 C53 C52 119.8(2)
C54 C53 H53 120.1
C53 C54 H54 120.0
C55 C54 C53 120.0(2)
C55 C54 H54 120.0
C54 C55 H55 119.3
C54 C55 C56 121.4(2)
C56 C55 H55 119.3
C51 C56 C57 122.58(18)
C55 C56 C51 118.3(2)
C55 C56 C57 118.9(2)
C56 C57 H57A 108.6
C56 C57 H57B 108.6
C56 C57 C58 114.79(17)
H57A C57 H57B 107.5
C58 C57 H57A 108.6
C58 C57 H57B 108.6
C49 C58 C57 112.42(17)
C49 C58 H58A 109.1
C49 C58 H58B 109.1
C57 C58 H58A 109.1
C57 C58 H58B 109.1
H58A C58 H58B 107.9
C60 C59 C48 120.06(17)
C60 C59 C64 117.35(18)
C64 C59 C48 122.57(17)
O5 C60 C59 122.89(16)
O5 C60 C61 115.76(16)
C61 C60 C59 121.34(18)
C60 C61 H61 120.2
C62 C61 C60 119.7(2)
C62 C61 H61 120.2
C61 C62 H62 120.0
C61 C62 C63 120.0(2)
C63 C62 H62 120.0
C62 C63 H63 120.1
C64 C63 C62 119.8(2)
C64 C63 H63 120.1
C59 C64 H64 119.1
C63 C64 C59 121.8(2)
C63 C64 H64 119.1
O6 C65 N2 124.63(18)
O6 C65 C66 121.76(18)
N2 C65 C66 113.58(17)
C65 C66 H66A 109.5
C65 C66 H66B 109.5
C65 C66 H66C 109.5
H66A C66 H66B 109.5
H66A C66 H66C 109.5
H66B C66 H66C 109.5

loop_
_geom_bond_atom_site_label_1
_geom_bond_atom_site_label_2
_geom_bond_distance
O1 C1 1.380(3)
O1 H1 0.848(7)
O2 C17 1.431(2)
O2 C27 1.367(2)
O3 C32 1.228(3)
N1 C17 1.460(2)
N1 C32 1.352(2)
N1 H1A 0.88(3)
C1 C2 1.406(3)
C1 C6 1.402(3)
C2 C3 1.397(3)
C2 C7 1.540(3)
C3 H3 0.9300
C3 C4 1.385(3)
C4 C5 1.391(3)
C4 C15 1.530(3)
C5 H5 0.9300
C5 C6 1.393(3)
C6 C11 1.542(3)
C7 C8 1.528(4)
C7 C9 1.536(4)
C7 C10 1.527(4)
C8 H8A 0.9600
C8 H8B 0.9600
C8 H8C 0.9600
C9 H9A 0.9600
C9 H9B 0.9600
C9 H9C 0.9600
C10 H10A 0.9600
C10 H10B 0.9600
C10 H10C 0.9600
C11 C12 1.526(5)
C11 C13 1.539(5)
C11 C14 1.528(4)
C12 H12A 0.9600
C12 H12B 0.9600
C12 H12C 0.9600
C13 H13A 0.9600
C13 H13B 0.9600
C13 H13C 0.9600
C14 H14A 0.9600
C14 H14B 0.9600
C14 H14C 0.9600
C15 H15 0.9800
C15 C16 1.554(2)
C15 C26 1.522(3)
C16 H16 0.9800
C16 C17 1.531(2)
C16 C25 1.530(2)
C17 C18 1.523(2)
C18 C19 1.397(3)
C18 C23 1.397(3)
C19 H19 0.9300
C19 C20 1.387(3)
C20 H20 0.9300
C20 C21 1.378(4)
C21 H21 0.9300
C21 C22 1.373(4)
C22 H22 0.9300
C22 C23 1.401(3)
C23 C24 1.508(3)
C24 H24A 0.9700
C24 H24B 0.9700
C24 C25 1.531(3)
C25 H25A 0.9700
C25 H25B 0.9700
C26 C27 1.393(3)
C26 C31 1.396(3)
C27 C28 1.395(3)
C28 H28 0.9300
C28 C29 1.374(4)
C29 H29 0.9300
C29 C30 1.379(4)
C30 H30 0.9300
C30 C31 1.381(3)
C31 H31 0.9300
C32 C33 1.505(3)
C33 H33A 0.9600
C33 H33B 0.9600
C33 H33C 0.9600
O4 C34 1.376(2)
O4 H4 0.79(6)
O5 C50 1.442(2)
O5 C60 1.368(2)
O6 C65 1.226(2)
N2 C50 1.460(2)
N2 C65 1.352(2)
N2 H2 0.94(3)
C34 C35 1.405(3)
C34 C39 1.399(3)
C35 C36 1.393(3)
C35 C40 1.535(3)
C36 H36 0.9300
C36 C37 1.390(3)
C37 C38 1.382(3)
C37 C48 1.520(2)
C38 H38 0.9300
C38 C39 1.398(3)
C39 C44 1.547(3)
C40 C41 1.527(4)
C40 C42 1.536(3)
C40 C43 1.536(4)
C41 H41A 0.9600
C41 H41B 0.9600
C41 H41C 0.9600
C42 H42A 0.9600
C42 H42B 0.9600
C42 H42C 0.9600
C43 H43A 0.9600
C43 H43B 0.9600
C43 H43C 0.9600
C44 C45 1.519(3)
C44 C46 1.524(3)
C44 C47 1.541(3)
C45 H45A 0.9600
C45 H45B 0.9600
C45 H45C 0.9600
C46 H46A 0.9600
C46 H46B 0.9600
C46 H46C 0.9600
C47 H47A 0.9600
C47 H47B 0.9600
C47 H47C 0.9600
C48 H48 0.9800
C48 C49 1.541(3)
C48 C59 1.513(3)
C49 H49 0.9800
C49 C50 1.532(2)
C49 C58 1.526(3)
C50 C51 1.528(2)
C51 C52 1.391(3)
C51 C56 1.399(3)
C52 H52 0.9300
C52 C53 1.380(3)
C53 H53 0.9300
C53 C54 1.379(4)
C54 H54 0.9300
C54 C55 1.374(4)
C55 H55 0.9300
C55 C56 1.390(3)
C56 C57 1.512(3)
C57 H57A 0.9700
C57 H57B 0.9700
C57 C58 1.532(3)
C58 H58A 0.9700
C58 H58B 0.9700
C59 C60 1.390(3)
C59 C64 1.390(3)
C60 C61 1.389(3)
C61 H61 0.9300
C61 C62 1.375(3)
C62 H62 0.9300
C62 C63 1.382(4)
C63 H63 0.9300
C63 C64 1.371(4)
C64 H64 0.9300
C65 C66 1.504(3)
C66 H66A 0.9600
C66 H66B 0.9600
C66 H66C 0.9600

loop_
_geom_torsion_atom_site_label_1
_geom_torsion_atom_site_label_2
_geom_torsion_atom_site_label_3
_geom_torsion_atom_site_label_4
_geom_torsion
O1 C1 C2 C3 178.6(2)
O1 C1 C2 C7 -3.9(3)
O1 C1 C6 C5 175.4(2)
O1 C1 C6 C11 -4.6(4)
O2 C17 C18 C19 24.8(2)
O2 C17 C18 C23 -158.16(16)
O2 C27 C28 C29 179.8(2)
N1 C17 C18 C19 -87.4(2)
N1 C17 C18 C23 89.7(2)
C1 C2 C3 C4 6.5(3)
C1 C2 C7 C8 62.5(3)
C1 C2 C7 C9 -60.0(3)
C1 C2 C7 C10 -178.8(2)
C1 C6 C11 C12 -52.8(4)
C1 C6 C11 C13 71.6(3)
C1 C6 C11 C14 -169.8(2)
C2 C1 C6 C5 -4.1(3)
C2 C1 C6 C11 176.0(2)
C2 C3 C4 C5 -4.6(3)
C2 C3 C4 C15 174.49(17)
C3 C2 C7 C8 -120.1(2)
C3 C2 C7 C9 117.4(2)
C3 C2 C7 C10 -1.4(3)
C3 C4 C5 C6 -2.0(3)
C3 C4 C15 C16 101.0(2)
C3 C4 C15 C26 -24.9(2)
C4 C5 C6 C1 6.1(3)
C4 C5 C6 C11 -173.9(2)
C4 C15 C16 C17 -171.51(15)
C4 C15 C16 C25 68.5(2)
C4 C15 C26 C27 141.75(18)
C4 C15 C26 C31 -38.5(2)
C5 C4 C15 C16 -79.9(2)
C5 C4 C15 C26 154.17(17)
C5 C6 C11 C12 127.2(3)
C5 C6 C11 C13 -108.3(3)
C5 C6 C11 C14 10.3(3)
C6 C1 C2 C3 -1.9(3)
C6 C1 C2 C7 175.5(2)
C7 C2 C3 C4 -171.07(18)
C15 C4 C5 C6 178.86(18)
C15 C16 C17 O2 59.93(18)
C15 C16 C17 N1 176.46(14)
C15 C16 C17 C18 -63.81(18)
C15 C16 C25 C24 61.0(2)
C15 C26 C27 O2 1.9(3)
C15 C26 C27 C28 -177.75(18)
C15 C26 C31 C30 177.07(19)
C16 C15 C26 C27 14.9(2)
C16 C15 C26 C31 -165.37(17)
C16 C17 C18 C19 149.04(17)
C16 C17 C18 C23 -33.9(2)
C17 O2 C27 C26 13.3(3)
C17 O2 C27 C28 -167.00(17)
C17 N1 C32 O3 2.2(3)
C17 N1 C32 C33 -175.50(18)
C17 C16 C25 C24 -60.4(2)
C17 C18 C19 C20 177.47(19)
C17 C18 C23 C22 -176.08(18)
C17 C18 C23 C24 5.0(3)
C18 C19 C20 C21 -1.8(3)
C18 C23 C24 C25 -3.9(3)
C19 C18 C23 C22 1.0(3)
C19 C18 C23 C24 -177.94(18)
C19 C20 C21 C22 1.8(4)
C20 C21 C22 C23 -0.4(4)
C21 C22 C23 C18 -1.0(3)
C21 C22 C23 C24 177.9(2)
C22 C23 C24 C25 177.19(19)
C23 C18 C19 C20 0.5(3)
C23 C24 C25 C16 32.4(2)
C25 C16 C17 O2 -176.22(14)
C25 C16 C17 N1 -59.68(19)
C25 C16 C17 C18 60.04(18)
C26 C15 C16 C17 -43.65(19)
C26 C15 C16 C25 -163.66(15)
C26 C27 C28 C29 -0.5(3)
C27 O2 C17 N1 -166.73(14)
C27 O2 C17 C16 -44.5(2)
C27 O2 C17 C18 79.19(19)
C27 C26 C31 C30 -3.1(3)
C27 C28 C29 C30 -0.8(4)
C28 C29 C30 C31 0.2(4)
C29 C30 C31 C26 1.9(3)
C31 C26 C27 O2 -177.89(17)
C31 C26 C27 C28 2.5(3)
C32 N1 C17 O2 54.1(2)
C32 N1 C17 C16 -67.0(2)
C32 N1 C17 C18 171.06(17)
O4 C34 C35 C36 176.3(2)
O4 C34 C35 C40 -5.1(3)
O4 C34 C39 C38 -178.5(2)
O4 C34 C39 C44 -2.4(4)
O5 C50 C51 C52 24.3(2)
O5 C50 C51 C56 -159.12(16)
O5 C60 C61 C62 -177.5(2)
N2 C50 C51 C52 -86.4(2)
N2 C50 C51 C56 90.2(2)
C34 C35 C36 C37 2.8(3)
C34 C35 C40 C41 62.0(3)
C34 C35 C40 C42 -178.8(2)
C34 C35 C40 C43 -60.1(3)
C34 C39 C44 C45 -72.3(3)
C34 C39 C44 C46 168.8(2)
C34 C39 C44 C47 50.1(3)
C35 C34 C39 C38 1.3(3)
C35 C34 C39 C44 177.4(2)
C35 C36 C37 C38 -0.1(3)
C35 C36 C37 C48 177.33(19)
C36 C35 C40 C41 -119.5(2)
C36 C35 C40 C42 -0.2(3)
C36 C35 C40 C43 118.4(3)
C36 C37 C38 C39 -2.2(3)
C36 C37 C48 C49 70.3(2)
C36 C37 C48 C59 -55.1(2)
C37 C38 C39 C34 1.7(3)
C37 C38 C39 C44 -174.6(2)
C37 C48 C49 C50 179.68(14)
C37 C48 C49 C58 59.4(2)
C37 C48 C59 C60 154.38(17)
C37 C48 C59 C64 -27.3(3)
C38 C37 C48 C49 -112.3(2)
C38 C37 C48 C59 122.3(2)
C38 C39 C44 C45 103.7(3)
C38 C39 C44 C46 -15.2(3)
C38 C39 C44 C47 -133.9(2)
C39 C34 C35 C36 -3.5(3)
C39 C34 C35 C40 175.1(2)
C40 C35 C36 C37 -175.7(2)
C48 C37 C38 C39 -179.75(19)
C48 C49 C50 O5 59.79(18)
C48 C49 C50 N2 176.75(14)
C48 C49 C50 C51 -63.70(18)
C48 C49 C58 C57 59.8(2)
C48 C59 C60 O5 -3.3(3)
C48 C59 C60 C61 178.27(19)
C48 C59 C64 C63 -178.9(3)
C49 C48 C59 C60 26.9(2)
C49 C48 C59 C64 -154.9(2)
C49 C50 C51 C52 148.21(18)
C49 C50 C51 C56 -35.3(2)
C50 O5 C60 C59 8.6(3)
C50 O5 C60 C61 -172.88(17)
C50 N2 C65 O6 12.5(3)
C50 N2 C65 C66 -169.28(18)
C50 C49 C58 C57 -60.1(2)
C50 C51 C52 C53 175.3(2)
C50 C51 C56 C55 -174.3(2)
C50 C51 C56 C57 10.2(3)
C51 C52 C53 C54 -0.7(4)
C51 C56 C57 C58 -9.4(3)
C52 C51 C56 C55 2.3(3)
C52 C51 C56 C57 -173.2(2)
C52 C53 C54 C55 1.4(4)
C53 C54 C55 C56 -0.2(5)
C54 C55 C56 C51 -1.6(4)
C54 C55 C56 C57 174.1(3)
C55 C56 C57 C58 175.1(2)
C56 C51 C52 C53 -1.2(3)
C56 C57 C58 C49 34.5(3)
C58 C49 C50 O5 -177.29(15)
C58 C49 C50 N2 -60.3(2)
C58 C49 C50 C51 59.2(2)
C59 C48 C49 C50 -53.08(18)
C59 C48 C49 C58 -173.39(15)
C59 C60 C61 C62 1.1(3)
C60 O5 C50 N2 -162.02(15)
C60 O5 C50 C49 -37.6(2)
C60 O5 C50 C51 85.61(18)
C60 C59 C64 C63 -0.5(4)
C60 C61 C62 C63 -1.4(4)
C61 C62 C63 C64 0.8(5)
C62 C63 C64 C59 0.2(5)
C64 C59 C60 O5 178.34(19)
C64 C59 C60 C61 -0.1(3)
C65 N2 C50 O5 87.0(2)
C65 N2 C50 C49 -34.6(3)
C65 N2 C50 C51 -156.77(18)
